data_7150898
loop_
_publ_author_name
'Alcaide, Benito'
'Almendros, Pedro'
'Luna, Amparo'
'Torres, M. Rosario'

_publ_section_title
;
 Stereoselective NaN3-catalyzed halonitroaldol-type reaction of
 azetidine-2,3-diones in aqueous media
;
_journal_issue 9
_journal_name_full 'Organic &amp;  Biomolecular Chemistry'
_journal_page_first 1635
_journal_page_last 1640
_journal_paper_doi 10.1039/b802011f
_journal_volume 6
_journal_year 2008
_chemical_formula_sum 'C12 H13 N O5'
_chemical_formula_weight 251.23
_chemical_name_systematic
;
?
;
_space_group_IT_number 19
_symmetry_cell_setting orthorhombic
_symmetry_space_group_name_Hall 'P 2ac 2ab'
_symmetry_space_group_name_H-M 'P 21 21 21'
_atom_sites_solution_hydrogens geom
_atom_sites_solution_primary direct
_atom_sites_solution_secondary difmap
_audit_creation_method SHELXL-97
_cell_angle_alpha 90.00
_cell_angle_beta 90.00
_cell_angle_gamma 90.00
_cell_formula_units_Z 4
_cell_length_a 6.5660(5)
_cell_length_b 7.3847(6)
_cell_length_c 24.1727(19)
_cell_measurement_temperature 296(2)
_cell_volume 1172.08(16)
_computing_cell_refinement 'Bruker SMART'
_computing_data_collection 'Bruker SMART'
_computing_data_reduction 'Bruker SHELXTL'
_computing_molecular_graphics 'Bruker SHELXTL'
_computing_publication_material 'Bruker SHELXTL'
_computing_structure_refinement 'SHELXL-97 (Sheldrick, 1997)'
_computing_structure_solution 'SHELXS-97 (Sheldrick, 1990)'
_diffrn_ambient_temperature 296(2)
_diffrn_measured_fraction_theta_full 1.000
_diffrn_measured_fraction_theta_max 1.000
_diffrn_measurement_device_type 'CCD area detector'
_diffrn_measurement_method 'phi and omega scans'
_diffrn_radiation_monochromator graphite
_diffrn_radiation_source 'fine-focus sealed tube'
_diffrn_radiation_type MoK\a
_diffrn_radiation_wavelength 0.71073
_diffrn_reflns_av_R_equivalents 0.0374
_diffrn_reflns_av_sigmaI/netI 0.0398
_diffrn_reflns_limit_h_max 8
_diffrn_reflns_limit_h_min -8
_diffrn_reflns_limit_k_max 9
_diffrn_reflns_limit_k_min -9
_diffrn_reflns_limit_l_max 29
_diffrn_reflns_limit_l_min -28
_diffrn_reflns_number 9712
_diffrn_reflns_theta_full 26.00
_diffrn_reflns_theta_max 26.00
_diffrn_reflns_theta_min 1.68
_exptl_absorpt_coefficient_mu 0.112
_exptl_absorpt_correction_type none
_exptl_crystal_colour colorless
_exptl_crystal_density_diffrn 1.424
_exptl_crystal_density_method 'not measured'
_exptl_crystal_description thin
_exptl_crystal_F_000 528
_exptl_crystal_size_max 0.43
_exptl_crystal_size_mid 0.31
_exptl_crystal_size_min 0.07
_refine_diff_density_max 0.138
_refine_diff_density_min -0.120
_refine_diff_density_rms 0.031
_refine_ls_abs_structure_details 'Flack H D (1983), Acta Cryst. A39, 876-881'
_refine_ls_abs_structure_Flack 0.00
_refine_ls_extinction_method none
_refine_ls_goodness_of_fit_ref 0.972
_refine_ls_hydrogen_treatment mixed
_refine_ls_matrix_type full
_refine_ls_number_parameters 180
_refine_ls_number_reflns 2296
_refine_ls_number_restraints 0
_refine_ls_restrained_S_all 0.972
_refine_ls_R_factor_all 0.0579
_refine_ls_R_factor_gt 0.0308
_refine_ls_shift/su_max 0.001
_refine_ls_shift/su_mean 0.000
_refine_ls_structure_factor_coef Fsqd
_refine_ls_weighting_details 'calc w=1/[\s^2^(Fo^2^)+(0.0331P)^2^+0.0000P] where P=(Fo^2^+2Fc^2^)/3'
_refine_ls_weighting_scheme calc
_refine_ls_wR_factor_gt 0.0636
_refine_ls_wR_factor_ref 0.0717
_reflns_number_gt 1605
_reflns_number_total 2296
_reflns_threshold_expression >2sigma(I)
_cod_data_source_file b802011f.txt
_cod_data_source_block 1
_cod_depositor_comments
;
The following automatic conversions were performed:
'_symmetry_cell_setting' value 'Orthorhombic' changed to 'orthorhombic'
according to '/home/saulius/struct/CIF-dictionaries/cif_core.dic'
dictionary named 'cif_core.dic' version 2.4.1 from 2010-06-29.

Automatic conversion script
Id: cif_fix_enum 1527 2010-12-29 10:47:43Z saulius 
;
_cod_original_sg_symbol_H-M P2(1)2(1)2(1)
_cod_database_code 7150898

loop_
_symmetry_equiv_pos_as_xyz
'x, y, z'
'-x+1/2, -y, z+1/2'
'-x, y+1/2, -z+1/2'
'x+1/2, -y+1/2, -z'

loop_
_atom_site_label
_atom_site_type_symbol
_atom_site_fract_x
_atom_site_fract_y
_atom_site_fract_z
_atom_site_U_iso_or_equiv
_atom_site_adp_type
_atom_site_occupancy
_atom_site_symmetry_multiplicity
_atom_site_calc_flag
_atom_site_refinement_flags
_atom_site_disorder_assembly
_atom_site_disorder_group
C2 C 0.3520(3) 0.3116(3) 0.14871(7) 0.0373(5) Uani 1 1 d . . .
C3 C 0.4246(3) 0.4712(3) 0.18292(8) 0.0440(5) Uani 1 1 d . . .
C4 C 0.2503(3) 0.4961(3) 0.22387(8) 0.0535(6) Uani 1 1 d . . .
H4A H 0.2992 0.5516 0.2577 0.064 Uiso 1 1 calc R . .
H4B H 0.1450 0.5725 0.2081 0.064 Uiso 1 1 calc R . .
C6 C 0.1887(3) 0.2188(3) 0.18554(7) 0.0397(4) Uani 1 1 d . . .
C7 C 0.0360(3) 0.2749(3) 0.14012(8) 0.0400(5) Uani 1 1 d . . .
C8 C 0.1863(3) 0.4259(2) 0.05513(7) 0.0386(4) Uani 1 1 d . . .
C9 C 0.0116(3) 0.4145(3) 0.02238(8) 0.0457(5) Uani 1 1 d . . .
H9 H -0.1044 0.3566 0.0356 0.055 Uiso 1 1 calc R . .
C10 C 0.0129(3) 0.4896(3) -0.02962(8) 0.0506(5) Uani 1 1 d . . .
H10 H -0.1039 0.4835 -0.0513 0.061 Uiso 1 1 calc R . .
C11 C 0.1846(4) 0.5738(3) -0.05020(7) 0.0474(5) Uani 1 1 d . . .
C12 C 0.3580(3) 0.5836(3) -0.01828(8) 0.0510(5) Uani 1 1 d . . .
H12 H 0.4747 0.6389 -0.0321 0.061 Uiso 1 1 calc R . .
C13 C 0.3574(3) 0.5098(3) 0.03486(7) 0.0479(5) Uani 1 1 d . . .
H13 H 0.4737 0.5175 0.0567 0.057 Uiso 1 1 calc R . .
C15 C 0.3421(4) 0.7190(3) -0.12733(8) 0.0700(7) Uani 1 1 d . . .
H15A H 0.3834 0.8252 -0.1074 0.105 Uiso 1 1 calc R . .
H15B H 0.3128 0.7507 -0.1650 0.105 Uiso 1 1 calc R . .
H15C H 0.4499 0.6312 -0.1265 0.105 Uiso 1 1 calc R . .
N1 N 0.1861(2) 0.3471(2) 0.10880(6) 0.0393(4) Uani 1 1 d . . .
O3 O 0.5992(2) 0.4149(2) 0.21358(6) 0.0535(4) Uani 1 1 d . . .
O5 O 0.1727(2) 0.3183(2) 0.23470(5) 0.0533(4) Uani 1 1 d . . .
O6 O 0.1896(2) 0.03722(19) 0.19576(6) 0.0551(4) Uani 1 1 d . . .
O7 O -0.14815(19) 0.2679(2) 0.13384(6) 0.0530(4) Uani 1 1 d . . .
O14 O 0.1661(3) 0.6451(2) -0.10249(5) 0.0657(4) Uani 1 1 d . . .
H3 H 0.687(3) 0.365(3) 0.1893(8) 0.078(8) Uiso 1 1 d . . .
H6 H 0.279(3) 0.008(3) 0.2221(8) 0.073(8) Uiso 1 1 d . . .
H2 H 0.456(3) 0.240(2) 0.1338(6) 0.029(5) Uiso 1 1 d . . .
H3A H 0.449(3) 0.583(2) 0.1605(7) 0.046(5) Uiso 1 1 d . . .

loop_
_atom_site_aniso_label
_atom_site_aniso_U_11
_atom_site_aniso_U_22
_atom_site_aniso_U_33
_atom_site_aniso_U_23
_atom_site_aniso_U_13
_atom_site_aniso_U_12
C2 0.0302(10) 0.0495(12) 0.0321(10) -0.0044(9) -0.0015(9) -0.0004(10)
C3 0.0397(11) 0.0475(13) 0.0448(12) -0.0019(11) -0.0052(9) -0.0051(9)
C4 0.0532(13) 0.0548(14) 0.0526(13) -0.0149(12) -0.0011(10) 0.0037(11)
C6 0.0402(10) 0.0480(12) 0.0307(10) -0.0012(9) -0.0005(9) -0.0033(10)
C7 0.0354(11) 0.0466(12) 0.0380(11) -0.0035(9) 0.0000(9) -0.0013(10)
C8 0.0451(11) 0.0408(11) 0.0300(10) -0.0010(8) -0.0017(9) -0.0013(10)
C9 0.0446(12) 0.0525(13) 0.0401(12) -0.0013(10) -0.0024(9) -0.0049(10)
C10 0.0538(12) 0.0574(13) 0.0406(12) -0.0033(11) -0.0105(10) 0.0041(12)
C11 0.0639(13) 0.0460(12) 0.0322(11) 0.0006(9) 0.0013(11) 0.0068(11)
C12 0.0571(13) 0.0529(13) 0.0430(12) 0.0014(10) 0.0065(10) -0.0058(11)
C13 0.0456(12) 0.0593(13) 0.0387(11) 0.0024(10) -0.0032(10) -0.0064(11)
C15 0.0963(18) 0.0694(16) 0.0442(13) 0.0071(11) 0.0139(14) 0.0014(16)
N1 0.0329(8) 0.0535(10) 0.0316(8) 0.0045(7) -0.0037(7) -0.0055(8)
O3 0.0425(9) 0.0714(11) 0.0467(9) -0.0156(8) -0.0110(7) 0.0000(7)
O5 0.0533(8) 0.0699(10) 0.0368(7) -0.0073(7) 0.0063(7) -0.0074(8)
O6 0.0608(9) 0.0521(9) 0.0524(9) 0.0125(7) -0.0188(8) -0.0106(8)
O7 0.0320(8) 0.0779(10) 0.0490(8) -0.0005(7) -0.0030(7) -0.0032(8)
O14 0.0836(11) 0.0737(10) 0.0399(8) 0.0131(8) 0.0029(9) 0.0056(10)

loop_
_atom_type_symbol
_atom_type_description
_atom_type_scat_dispersion_real
_atom_type_scat_dispersion_imag
_atom_type_scat_source
C C 0.0033 0.0016 'International Tables Vol C Tables 4.2.6.8 and 6.1.1.4'
H H 0.0000 0.0000 'International Tables Vol C Tables 4.2.6.8 and 6.1.1.4'
N N 0.0061 0.0033 'International Tables Vol C Tables 4.2.6.8 and 6.1.1.4'
O O 0.0106 0.0060 'International Tables Vol C Tables 4.2.6.8 and 6.1.1.4'

loop_
_geom_angle_atom_site_label_1
_geom_angle_atom_site_label_2
_geom_angle_atom_site_label_3
_geom_angle
_geom_angle_site_symmetry_1
_geom_angle_site_symmetry_3
_geom_angle_publ_flag
N1 C2 C3 116.74(16) . . ?
N1 C2 C6 86.75(13) . . ?
C3 C2 C6 104.33(15) . . ?
N1 C2 H2 112.7(10) . . ?
C3 C2 H2 114.7(9) . . ?
C6 C2 H2 118.5(10) . . ?
O3 C3 C2 108.04(16) . . ?
O3 C3 C4 107.51(16) . . ?
C2 C3 C4 102.23(15) . . ?
O3 C3 H3A 113.2(10) . . ?
C2 C3 H3A 113.3(10) . . ?
C4 C3 H3A 111.9(10) . . ?
O5 C4 C3 105.96(17) . . ?
O5 C4 H4A 110.5 . . ?
C3 C4 H4A 110.5 . . ?
O5 C4 H4B 110.5 . . ?
C3 C4 H4B 110.5 . . ?
H4A C4 H4B 108.7 . . ?
O6 C6 O5 111.23(15) . . ?
O6 C6 C7 113.30(15) . . ?
O5 C6 C7 114.47(16) . . ?
O6 C6 C2 122.33(16) . . ?
O5 C6 C2 107.86(15) . . ?
C7 C6 C2 85.55(13) . . ?
O7 C7 N1 132.02(19) . . ?
O7 C7 C6 136.15(18) . . ?
N1 C7 C6 91.76(14) . . ?
C13 C8 C9 119.81(16) . . ?
C13 C8 N1 120.72(17) . . ?
C9 C8 N1 119.46(17) . . ?
C8 C9 C10 119.29(18) . . ?
C8 C9 H9 120.4 . . ?
C10 C9 H9 120.4 . . ?
C11 C10 C9 121.12(18) . . ?
C11 C10 H10 119.4 . . ?
C9 C10 H10 119.4 . . ?
O14 C11 C10 115.60(19) . . ?
O14 C11 C12 124.6(2) . . ?
C10 C11 C12 119.78(17) . . ?
C11 C12 C13 119.55(19) . . ?
C11 C12 H12 120.2 . . ?
C13 C12 H12 120.2 . . ?
C8 C13 C12 120.45(18) . . ?
C8 C13 H13 119.8 . . ?
C12 C13 H13 119.8 . . ?
O14 C15 H15A 109.5 . . ?
O14 C15 H15B 109.5 . . ?
H15A C15 H15B 109.5 . . ?
O14 C15 H15C 109.5 . . ?
H15A C15 H15C 109.5 . . ?
H15B C15 H15C 109.5 . . ?
C7 N1 C8 132.29(15) . . ?
C7 N1 C2 95.84(13) . . ?
C8 N1 C2 131.84(15) . . ?
C3 O3 H3 107.3(13) . . ?
C6 O5 C4 107.39(14) . . ?
C6 O6 H6 111.5(16) . . ?
C11 O14 C15 117.82(18) . . ?

loop_
_geom_bond_atom_site_label_1
_geom_bond_atom_site_label_2
_geom_bond_distance
_geom_bond_site_symmetry_2
_geom_bond_publ_flag
C2 N1 1.479(2) . ?
C2 C3 1.516(3) . ?
C2 C6 1.553(3) . ?
C2 H2 0.936(16) . ?
C3 O3 1.427(2) . ?
C3 C4 1.524(3) . ?
C3 H3A 0.999(17) . ?
C4 O5 1.433(3) . ?
C4 H4A 0.9700 . ?
C4 H4B 0.9700 . ?
C6 O6 1.364(2) . ?
C6 O5 1.401(2) . ?
C6 C7 1.543(2) . ?
C7 O7 1.220(2) . ?
C7 N1 1.352(2) . ?
C8 C13 1.373(3) . ?
C8 C9 1.396(2) . ?
C8 N1 1.422(2) . ?
C9 C10 1.374(2) . ?
C9 H9 0.9300 . ?
C10 C11 1.381(3) . ?
C10 H10 0.9300 . ?
C11 O14 1.374(2) . ?
C11 C12 1.377(3) . ?
C12 C13 1.395(2) . ?
C12 H12 0.9300 . ?
C13 H13 0.9300 . ?
C15 O14 1.412(3) . ?
C15 H15A 0.9600 . ?
C15 H15B 0.9600 . ?
C15 H15C 0.9600 . ?
O3 H3 0.90(2) . ?
O6 H6 0.89(2) . ?

loop_
_geom_torsion_atom_site_label_1
_geom_torsion_atom_site_label_2
_geom_torsion_atom_site_label_3
_geom_torsion_atom_site_label_4
_geom_torsion
_geom_torsion_site_symmetry_1
_geom_torsion_site_symmetry_2
_geom_torsion_site_symmetry_3
_geom_torsion_site_symmetry_4
_geom_torsion_publ_flag
N1 C2 C3 O3 -173.14(15) . . . . ?
C6 C2 C3 O3 93.23(17) . . . . ?
N1 C2 C3 C4 73.6(2) . . . . ?
C6 C2 C3 C4 -20.00(19) . . . . ?
O3 C3 C4 O5 -80.04(18) . . . . ?
C2 C3 C4 O5 33.58(19) . . . . ?
N1 C2 C6 O6 112.72(17) . . . . ?
C3 C2 C6 O6 -130.50(17) . . . . ?
N1 C2 C6 O5 -116.43(14) . . . . ?
C3 C2 C6 O5 0.36(19) . . . . ?
N1 C2 C6 C7 -2.13(13) . . . . ?
C3 C2 C6 C7 114.65(15) . . . . ?
O6 C6 C7 O7 61.9(3) . . . . ?
O5 C6 C7 O7 -67.1(3) . . . . ?
C2 C6 C7 O7 -174.7(2) . . . . ?
O6 C6 C7 N1 -121.07(17) . . . . ?
O5 C6 C7 N1 109.94(16) . . . . ?
C2 C6 C7 N1 2.33(14) . . . . ?
C13 C8 C9 C10 -0.8(3) . . . . ?
N1 C8 C9 C10 -179.49(17) . . . . ?
C8 C9 C10 C11 0.8(3) . . . . ?
C9 C10 C11 O14 -179.41(18) . . . . ?
C9 C10 C11 C12 -0.1(3) . . . . ?
O14 C11 C12 C13 178.51(18) . . . . ?
C10 C11 C12 C13 -0.7(3) . . . . ?
C9 C8 C13 C12 -0.1(3) . . . . ?
N1 C8 C13 C12 178.65(17) . . . . ?
C11 C12 C13 C8 0.8(3) . . . . ?
O7 C7 N1 C8 -6.7(4) . . . . ?
C6 C7 N1 C8 176.05(19) . . . . ?
O7 C7 N1 C2 174.8(2) . . . . ?
C6 C7 N1 C2 -2.45(15) . . . . ?
C13 C8 N1 C7 172.16(19) . . . . ?
C9 C8 N1 C7 -9.1(3) . . . . ?
C13 C8 N1 C2 -9.8(3) . . . . ?
C9 C8 N1 C2 168.89(17) . . . . ?
C3 C2 N1 C7 -101.98(18) . . . . ?
C6 C2 N1 C7 2.44(14) . . . . ?
C3 C2 N1 C8 79.5(2) . . . . ?
C6 C2 N1 C8 -176.08(19) . . . . ?
O6 C6 O5 C4 157.99(16) . . . . ?
C7 C6 O5 C4 -72.0(2) . . . . ?
C2 C6 O5 C4 21.3(2) . . . . ?
C3 C4 O5 C6 -34.9(2) . . . . ?
C10 C11 O14 C15 -174.70(19) . . . . ?
C12 C11 O14 C15 6.0(3) . . . . ?

loop_
_cod_related_entry_id
_cod_related_entry_database
_cod_related_entry_code
1 ChemSpider 21194699
